data_7035328
loop_
_publ_author_name
'Str\^imb, Gabriela'
'P\"ollnitz, Alp\'ar'
'Ra\,t, Ciprian I'
'Silvestru, Cristian'

_publ_section_title
;
 A general route to monoorganopnicogen(iii) (M = Sb, Bi) compounds with a
 pincer (N,C,N) group and oxo ligands.
;
_journal_issue 21
_journal_name_full 'Dalton transactions (Cambridge, England : 2003)'
_journal_page_first 9927
_journal_page_last 9942
_journal_paper_doi 10.1039/c5dt00603a
_journal_volume 44
_journal_year 2015
_chemical_formula_moiety 'C20 H33 N4 O2 Sb, 2(H2 O)'
_chemical_formula_sum 'C20 H37 N4 O4 Sb'
_chemical_formula_weight 519.28
_chemical_name_systematic
;
 ?
;
_space_group_IT_number 14
_symmetry_cell_setting monoclinic
_symmetry_Int_Tables_number 14
_symmetry_space_group_name_Hall '-P 2yn'
_symmetry_space_group_name_H-M 'P 1 21/n 1'
_atom_sites_solution_hydrogens mixed
_atom_sites_solution_primary direct
_audit_conform_dict_location ftp://ftp.iucr.org/pub/cif_core.dic
_audit_conform_dict_name cif_core.dic
_audit_conform_dict_version 2.4.3
_audit_creation_date 2014-08-20T19:59:03-00:00
_audit_creation_method 'WinGX routine CIF_UPDATE'
_audit_update_record
;
2014-12-31 deposited with the CCDC.
2015-04-20 downloaded from the CCDC.
;
_cell_angle_alpha 90
_cell_angle_beta 99.53(3)
_cell_angle_gamma 90
_cell_formula_units_Z 4
_cell_length_a 12.626(3)
_cell_length_b 12.291(3)
_cell_length_c 15.792(3)
_cell_measurement_reflns_used 0
_cell_measurement_temperature 293(2)
_cell_measurement_theta_max 0
_cell_measurement_theta_min 0
_cell_measurement_wavelength 0.71073
_cell_volume 2416.9(10)
_computing_cell_refinement 'Bruker SMART'
_computing_data_collection 'Bruker SMART'
_computing_data_reduction 'Bruker SAINT'
_computing_molecular_graphics 'DIAMOND (Brandenburg, 2006)'
_computing_publication_material 'WinGX publication routines (Farrugia, 2012)'
_computing_structure_refinement 'SHELXL-2013 (Sheldrick, 2013)'
_computing_structure_solution 'SHELXT (Sheldrick, 2008)'
_diffrn_ambient_temperature 293(2)
_diffrn_measured_fraction_theta_full 1
_diffrn_measured_fraction_theta_max 1
_diffrn_radiation_probe x-ray
_diffrn_radiation_type MoK\a
_diffrn_radiation_wavelength 0.71073
_diffrn_reflns_av_R_equivalents 0.2051
_diffrn_reflns_Laue_measured_fraction_full 1
_diffrn_reflns_Laue_measured_fraction_max 1
_diffrn_reflns_limit_h_max 15
_diffrn_reflns_limit_h_min -15
_diffrn_reflns_limit_k_max 14
_diffrn_reflns_limit_k_min -14
_diffrn_reflns_limit_l_max 19
_diffrn_reflns_limit_l_min -19
_diffrn_reflns_number 23681
_diffrn_reflns_point_group_measured_fraction_full 1
_diffrn_reflns_point_group_measured_fraction_max 1
_diffrn_reflns_theta_full 25.242
_diffrn_reflns_theta_max 25.496
_diffrn_reflns_theta_min 1.917
_exptl_absorpt_coefficient_mu 1.172
_exptl_absorpt_correction_type none
_exptl_crystal_colour colourless
_exptl_crystal_density_diffrn 1.427
_exptl_crystal_density_method 'not measured'
_exptl_crystal_description block
_exptl_crystal_F_000 1072
_exptl_crystal_size_max 0.25
_exptl_crystal_size_mid 0.22
_exptl_crystal_size_min 0.18
_refine_diff_density_max 1.493
_refine_diff_density_min -2.062
_refine_diff_density_rms 0.161
_refine_ls_extinction_coef 0.0023(8)
_refine_ls_extinction_expression Fc^*^=kFc[1+0.001xFc^2^\l^3^/sin(2\q)]^-1/4^
_refine_ls_extinction_method SHELXL
_refine_ls_goodness_of_fit_ref 1.192
_refine_ls_hydrogen_treatment mixed
_refine_ls_matrix_type full
_refine_ls_number_constraints 0
_refine_ls_number_parameters 277
_refine_ls_number_reflns 4502
_refine_ls_number_restraints 6
_refine_ls_restrained_S_all 1.191
_refine_ls_R_factor_all 0.1519
_refine_ls_R_factor_gt 0.1086
_refine_ls_shift/su_max 0
_refine_ls_shift/su_mean 0
_refine_ls_structure_factor_coef Fsqd
_refine_ls_weighting_details 'w=1/[\s^2^(Fo^2^)+5.0340P] where P=(Fo^2^+2Fc^2^)/3'
_refine_ls_weighting_scheme calc
_refine_ls_wR_factor_gt 0.2069
_refine_ls_wR_factor_ref 0.2261
_reflns_number_gt 3293
_reflns_number_total 4502
_reflns_threshold_expression 'I > 2\s(I)'
_cod_data_source_file c5dt00603a2.cif
_cod_data_source_block shelx
_cod_original_cell_volume 2416.8(9)
_cod_original_sg_symbol_H-M 'P 21/n'
_cod_database_code 7035328
_shelx_estimated_absorpt_t_min 0.758
_shelx_estimated_absorpt_t_max 0.817
_shelxl_version_number 2013-3

loop_
_symmetry_equiv_pos_as_xyz
'x, y, z'
'-x+1/2, y+1/2, -z+1/2'
'-x, -y, -z'
'x-1/2, -y-1/2, z-1/2'

loop_
_atom_site_label
_atom_site_type_symbol
_atom_site_fract_x
_atom_site_fract_y
_atom_site_fract_z
_atom_site_U_iso_or_equiv
_atom_site_adp_type
_atom_site_occupancy
_atom_site_calc_flag
C1 C 0.4280(8) 0.0129(9) 0.1944(6) 0.033(3) Uani 1 d
C2 C 0.3978(9) -0.0720(8) 0.2438(7) 0.033(3) Uani 1 d
C3 C 0.4476(11) -0.1719(11) 0.2408(9) 0.056(4) Uani 1 d
H3 H 0.4268 -0.2296 0.2724 0.067 Uiso 1 calc
C4 C 0.5269(12) -0.1881(10) 0.1921(9) 0.060(4) Uani 1 d
H4 H 0.5591 -0.256 0.1909 0.072 Uiso 1 calc
C5 C 0.5581(9) -0.1036(11) 0.1455(8) 0.049(3) Uani 1 d
H5 H 0.6113 -0.1147 0.112 0.058 Uiso 1 calc
C6 C 0.5098(8) 0.0022(9) 0.1475(7) 0.034(3) Uani 1 d
C7 C 0.3116(9) -0.0540(9) 0.2993(7) 0.042(3) Uani 1 d
H7A H 0.241 -0.0601 0.2643 0.05 Uiso 1 calc
H7B H 0.3176 -0.109 0.3438 0.05 Uiso 1 calc
C8 C 0.4192(9) 0.0582(9) 0.4060(7) 0.039(3) Uani 1 d
H8A H 0.4829 0.0422 0.3813 0.047 Uiso 1 calc
H8B H 0.4125 0.0028 0.4486 0.047 Uiso 1 calc
C9 C 0.4316(9) 0.1690(10) 0.4493(8) 0.044(3) Uani 1 d
H9A H 0.4937 0.168 0.4947 0.053 Uiso 1 calc
H9B H 0.4439 0.2236 0.4077 0.053 Uiso 1 calc
C10 C 0.2265(9) 0.0883(11) 0.3736(7) 0.047(3) Uani 1 d
H10A H 0.2109 0.0348 0.415 0.056 Uiso 1 calc
H10B H 0.1655 0.0917 0.3274 0.056 Uiso 1 calc
C11 C 0.2444(9) 0.2000(10) 0.4170(7) 0.042(3) Uani 1 d
H11A H 0.2559 0.254 0.3747 0.05 Uiso 1 calc
H11B H 0.1807 0.2206 0.4401 0.05 Uiso 1 calc
C12 C 0.3508(12) 0.2994(12) 0.5297(9) 0.065(4) Uani 1 d
H12A H 0.3991 0.2899 0.5829 0.098 Uiso 1 calc
H12B H 0.2828 0.3251 0.5412 0.098 Uiso 1 calc
H12C H 0.3803 0.3515 0.4948 0.098 Uiso 1 calc
C13 C 0.5454(9) 0.0967(10) 0.0980(8) 0.046(3) Uani 1 d
H13A H 0.618 0.0838 0.0876 0.055 Uiso 1 calc
H13B H 0.4988 0.1025 0.0428 0.055 Uiso 1 calc
C14 C 0.6276(9) 0.2027(9) 0.2208(7) 0.039(3) Uani 1 d
H14A H 0.6967 0.1957 0.2021 0.047 Uiso 1 calc
H14B H 0.619 0.1417 0.2581 0.047 Uiso 1 calc
C15 C 0.6236(10) 0.3103(9) 0.2705(8) 0.045(3) Uani 1 d
H15A H 0.557 0.3139 0.2934 0.054 Uiso 1 calc
H15B H 0.6825 0.3121 0.3185 0.054 Uiso 1 calc
C16 C 0.5506(10) 0.2957(10) 0.0925(8) 0.048(3) Uani 1 d
H16A H 0.493 0.2945 0.0436 0.058 Uiso 1 calc
H16B H 0.6184 0.2938 0.0713 0.058 Uiso 1 calc
C17 C 0.5437(9) 0.3983(9) 0.1435(8) 0.043(3) Uani 1 d
H17A H 0.5461 0.461 0.1065 0.051 Uiso 1 calc
H17B H 0.4759 0.3999 0.1647 0.051 Uiso 1 calc
C18 C 0.6236(12) 0.5047(11) 0.2639(9) 0.070(4) Uani 1 d
H18A H 0.6809 0.5066 0.3121 0.105 Uiso 1 calc
H18B H 0.5559 0.5067 0.2839 0.105 Uiso 1 calc
H18C H 0.6293 0.5665 0.2277 0.105 Uiso 1 calc
C19 C 0.1520(12) 0.1049(15) 0.0897(10) 0.081(5) Uani 1 d
H19A H 0.0997 0.1631 0.0776 0.097 Uiso 1 calc
H19B H 0.114 0.0366 0.0779 0.097 Uiso 1 calc
C20 C 0.2305(12) 0.1155(13) 0.0318(8) 0.065(4) Uani 1 d
H20A H 0.2606 0.0446 0.0231 0.078 Uiso 1 calc
H20B H 0.1949 0.1422 -0.0234 0.078 Uiso 1 calc
N1 N 0.3247(7) 0.0550(8) 0.3385(5) 0.036(2) Uani 1 d
N2 N 0.3363(8) 0.1982(8) 0.4856(6) 0.041(2) Uani 1 d
N3 N 0.5421(7) 0.2013(7) 0.1466(5) 0.029(2) Uani 1 d
N4 N 0.6311(8) 0.4044(8) 0.2149(6) 0.045(3) Uani 1 d
O1 O 0.1965(6) 0.1084(7) 0.1773(5) 0.046(2) Uani 1 d
O2 O 0.3140(6) 0.1878(7) 0.0656(5) 0.048(2) Uani 1 d
Sb1 Sb 0.34681(6) 0.17027(6) 0.19658(5) 0.0327(3) Uani 1 d
O3 O 0.3075(7) 0.0357(8) 0.6171(6) 0.061(2) Uani 1 d
H3A H 0.319(9) 0.085(8) 0.583(6) 0.073 Uiso 1 d
H3B H 0.246(5) 0.011(10) 0.598(7) 0.073 Uiso 1 d
O4 O 0.8136(13) 0.1592(13) 0.4269(8) 0.113(5) Uani 1 d
H4A H 0.755(6) 0.152(17) 0.445(10) 0.135 Uiso 1 d
H4B H 0.862(9) 0.156(18) 0.471(7) 0.135 Uiso 1 d

loop_
_atom_site_aniso_label
_atom_site_aniso_U_11
_atom_site_aniso_U_22
_atom_site_aniso_U_33
_atom_site_aniso_U_23
_atom_site_aniso_U_13
_atom_site_aniso_U_12
C1 0.042(6) 0.027(6) 0.028(6) -0.005(5) 0.000(5) 0.003(5)
C2 0.042(7) 0.018(6) 0.038(7) 0.005(5) 0.004(5) -0.003(5)
C3 0.067(9) 0.041(8) 0.057(8) 0.010(7) 0.000(7) 0.008(7)
C4 0.085(11) 0.023(8) 0.068(10) -0.001(6) -0.001(8) 0.019(7)
C5 0.040(7) 0.059(9) 0.047(8) -0.021(7) 0.007(6) 0.019(6)
C6 0.030(6) 0.033(7) 0.037(6) 0.000(5) 0.001(5) 0.005(5)
C7 0.051(7) 0.033(7) 0.037(7) 0.009(5) -0.005(6) -0.014(6)
C8 0.034(6) 0.037(7) 0.042(7) -0.001(6) -0.006(5) 0.006(5)
C9 0.044(7) 0.047(8) 0.042(7) -0.010(6) 0.005(5) 0.000(6)
C10 0.032(7) 0.075(10) 0.037(7) 0.007(6) 0.017(5) -0.011(6)
C11 0.042(7) 0.048(8) 0.041(7) 0.002(6) 0.023(6) 0.001(6)
C12 0.068(10) 0.068(11) 0.068(10) -0.010(8) 0.033(8) 0.005(8)
C13 0.041(7) 0.054(8) 0.049(8) -0.014(6) 0.023(6) 0.010(6)
C14 0.041(7) 0.028(6) 0.048(7) 0.014(5) 0.008(6) 0.002(5)
C15 0.051(7) 0.039(8) 0.046(7) -0.001(6) 0.008(6) -0.009(6)
C16 0.042(7) 0.060(9) 0.042(7) 0.014(6) 0.005(6) -0.013(6)
C17 0.047(7) 0.015(6) 0.069(9) 0.008(6) 0.020(7) -0.003(5)
C18 0.095(11) 0.040(9) 0.075(10) -0.020(8) 0.011(8) -0.005(8)
C19 0.067(10) 0.099(14) 0.073(12) -0.005(10) -0.002(9) -0.010(9)
C20 0.077(10) 0.087(12) 0.030(7) -0.003(7) 0.005(7) -0.009(9)
N1 0.035(5) 0.038(6) 0.031(5) 0.004(4) -0.004(4) 0.002(4)
N2 0.046(6) 0.036(6) 0.045(6) -0.001(5) 0.022(5) 0.001(4)
N3 0.039(5) 0.020(5) 0.029(5) 0.005(4) 0.010(4) 0.003(4)
N4 0.051(6) 0.033(6) 0.049(6) 0.005(5) 0.002(5) -0.004(5)
O1 0.029(4) 0.067(6) 0.041(5) 0.016(4) 0.005(4) 0.001(4)
O2 0.049(5) 0.047(6) 0.046(5) 0.008(4) 0.003(4) 0.004(4)
Sb1 0.0356(5) 0.0291(5) 0.0340(5) 0.0021(4) 0.0075(3) 0.0057(4)
O3 0.061(6) 0.057(7) 0.069(7) 0.002(5) 0.022(5) -0.003(5)
O4 0.141(12) 0.109(11) 0.097(9) -0.023(9) 0.047(9) -0.042(11)

loop_
_atom_type_symbol
_atom_type_description
_atom_type_scat_dispersion_real
_atom_type_scat_dispersion_imag
_atom_type_scat_source
C C 0.0033 0.0016 'International Tables Vol C Tables 4.2.6.8 and 6.1.1.4'
H H 0 0 'International Tables Vol C Tables 4.2.6.8 and 6.1.1.4'
N N 0.0061 0.0033 'International Tables Vol C Tables 4.2.6.8 and 6.1.1.4'
O O 0.0106 0.006 'International Tables Vol C Tables 4.2.6.8 and 6.1.1.4'
Sb Sb -0.5866 1.5461 'International Tables Vol C Tables 4.2.6.8 and 6.1.1.4'

loop_
_geom_angle_atom_site_label_1
_geom_angle_atom_site_label_2
_geom_angle_atom_site_label_3
_geom_angle
C6 C1 C2 122.1(10)
C6 C1 Sb1 119.2(8)
C2 C1 Sb1 118.7(8)
C3 C2 C1 118.5(11)
C3 C2 C7 121.4(10)
C1 C2 C7 120.1(10)
C4 C3 C2 121.7(12)
C4 C3 H3 119.1
C2 C3 H3 119.1
C5 C4 C3 119.5(12)
C5 C4 H4 120.2
C3 C4 H4 120.2
C4 C5 C6 120.8(11)
C4 C5 H5 119.6
C6 C5 H5 119.6
C1 C6 C5 117.2(11)
C1 C6 C13 121.4(10)
C5 C6 C13 121.3(10)
N1 C7 C2 109.5(9)
N1 C7 H7A 109.8
C2 C7 H7A 109.8
N1 C7 H7B 109.8
C2 C7 H7B 109.8
H7A C7 H7B 108.2
N1 C8 C9 111.3(9)
N1 C8 H8A 109.4
C9 C8 H8A 109.4
N1 C8 H8B 109.4
C9 C8 H8B 109.4
H8A C8 H8B 108
N2 C9 C8 111.5(10)
N2 C9 H9A 109.3
C8 C9 H9A 109.3
N2 C9 H9B 109.3
C8 C9 H9B 109.3
H9A C9 H9B 108
N1 C10 C11 109.9(9)
N1 C10 H10A 109.7
C11 C10 H10A 109.7
N1 C10 H10B 109.7
C11 C10 H10B 109.7
H10A C10 H10B 108.2
N2 C11 C10 111.1(10)
N2 C11 H11A 109.4
C10 C11 H11A 109.4
N2 C11 H11B 109.4
C10 C11 H11B 109.4
H11A C11 H11B 108
N2 C12 H12A 109.5
N2 C12 H12B 109.5
H12A C12 H12B 109.5
N2 C12 H12C 109.5
H12A C12 H12C 109.5
H12B C12 H12C 109.5
N3 C13 C6 111.0(9)
N3 C13 H13A 109.4
C6 C13 H13A 109.4
N3 C13 H13B 109.4
C6 C13 H13B 109.4
H13A C13 H13B 108
N3 C14 C15 109.7(9)
N3 C14 H14A 109.7
C15 C14 H14A 109.7
N3 C14 H14B 109.7
C15 C14 H14B 109.7
H14A C14 H14B 108.2
N4 C15 C14 111.2(10)
N4 C15 H15A 109.4
C14 C15 H15A 109.4
N4 C15 H15B 109.4
C14 C15 H15B 109.4
H15A C15 H15B 108
N3 C16 C17 109.8(10)
N3 C16 H16A 109.7
C17 C16 H16A 109.7
N3 C16 H16B 109.7
C17 C16 H16B 109.7
H16A C16 H16B 108.2
N4 C17 C16 110.9(10)
N4 C17 H17A 109.5
C16 C17 H17A 109.5
N4 C17 H17B 109.5
C16 C17 H17B 109.5
H17A C17 H17B 108
N4 C18 H18A 109.5
N4 C18 H18B 109.5
H18A C18 H18B 109.5
N4 C18 H18C 109.5
H18A C18 H18C 109.5
H18B C18 H18C 109.5
O1 C19 C20 114.3(12)
O1 C19 H19A 108.7
C20 C19 H19A 108.7
O1 C19 H19B 108.7
C20 C19 H19B 108.7
H19A C19 H19B 107.6
O2 C20 C19 111.1(11)
O2 C20 H20A 109.4
C19 C20 H20A 109.4
O2 C20 H20B 109.4
C19 C20 H20B 109.4
H20A C20 H20B 108
C8 N1 C7 110.6(8)
C8 N1 C10 110.4(9)
C7 N1 C10 111.2(9)
C12 N2 C11 112.0(10)
C12 N2 C9 111.0(10)
C11 N2 C9 108.6(9)
C16 N3 C14 110.3(9)
C16 N3 C13 111.9(9)
C14 N3 C13 110.0(8)
C17 N4 C15 108.1(9)
C17 N4 C18 110.4(10)
C15 N4 C18 109.3(10)
C19 O1 Sb1 111.8(8)
C20 O2 Sb1 109.2(7)
O1 Sb1 O2 81.9(3)
O1 Sb1 C1 95.5(4)
O2 Sb1 C1 95.4(3)
H3A O3 H3B 106(11)
H4A O4 H4B 106(12)

loop_
_geom_bond_atom_site_label_1
_geom_bond_atom_site_label_2
_geom_bond_distance
C1 C6 1.374(14)
C1 C2 1.393(14)
C1 Sb1 2.192(11)
C2 C3 1.384(16)
C2 C7 1.522(15)
C3 C4 1.373(19)
C3 H3 0.93
C4 C5 1.369(18)
C4 H4 0.93
C5 C6 1.439(15)
C5 H5 0.93
C6 C13 1.510(16)
C7 N1 1.474(14)
C7 H7A 0.97
C7 H7B 0.97
C8 N1 1.463(12)
C8 C9 1.520(15)
C8 H8A 0.97
C8 H8B 0.97
C9 N2 1.461(14)
C9 H9A 0.97
C9 H9B 0.97
C10 N1 1.496(14)
C10 C11 1.535(17)
C10 H10A 0.97
C10 H10B 0.97
C11 N2 1.451(15)
C11 H11A 0.97
C11 H11B 0.97
C12 N2 1.423(15)
C12 H12A 0.96
C12 H12B 0.96
C12 H12C 0.96
C13 N3 1.501(14)
C13 H13A 0.97
C13 H13B 0.97
C14 N3 1.456(13)
C14 C15 1.543(15)
C14 H14A 0.97
C14 H14B 0.97
C15 N4 1.465(14)
C15 H15A 0.97
C15 H15B 0.97
C16 N3 1.454(14)
C16 C17 1.506(17)
C16 H16A 0.97
C16 H16B 0.97
C17 N4 1.443(14)
C17 H17A 0.97
C17 H17B 0.97
C18 N4 1.467(15)
C18 H18A 0.96
C18 H18B 0.96
C18 H18C 0.96
C19 O1 1.405(16)
C19 C20 1.461(19)
C19 H19A 0.97
C19 H19B 0.97
C20 O2 1.414(15)
C20 H20A 0.97
C20 H20B 0.97
O1 Sb1 2.021(7)
O2 Sb1 2.052(8)
O3 H3A 0.84(10)
O3 H3B 0.84(7)
O4 H4A 0.84(10)
O4 H4B 0.85(12)

loop_
_geom_torsion_atom_site_label_1
_geom_torsion_atom_site_label_2
_geom_torsion_atom_site_label_3
_geom_torsion_atom_site_label_4
_geom_torsion
C6 C1 C2 C3 -4.2(16)
Sb1 C1 C2 C3 178.6(8)
C6 C1 C2 C7 176.0(10)
Sb1 C1 C2 C7 -1.2(13)
C1 C2 C3 C4 1.5(18)
C7 C2 C3 C4 -178.7(12)
C2 C3 C4 C5 0(2)
C3 C4 C5 C6 0.7(19)
C2 C1 C6 C5 5.0(15)
Sb1 C1 C6 C5 -177.8(7)
C2 C1 C6 C13 -176.8(10)
Sb1 C1 C6 C13 0.4(14)
C4 C5 C6 C1 -3.2(17)
C4 C5 C6 C13 178.6(11)
C3 C2 C7 N1 141.2(11)
C1 C2 C7 N1 -39.0(13)
N1 C8 C9 N2 57.5(13)
N1 C10 C11 N2 -58.4(12)
C1 C6 C13 N3 37.6(14)
C5 C6 C13 N3 -144.2(10)
N3 C14 C15 N4 -56.6(12)
N3 C16 C17 N4 61.7(12)
O1 C19 C20 O2 -36(2)
C9 C8 N1 C7 -178.0(9)
C9 C8 N1 C10 -54.4(12)
C2 C7 N1 C8 -72.2(11)
C2 C7 N1 C10 164.6(9)
C11 C10 N1 C8 54.6(12)
C11 C10 N1 C7 177.8(9)
C10 C11 N2 C12 -176.9(9)
C10 C11 N2 C9 60.2(11)
C8 C9 N2 C12 177.1(10)
C8 C9 N2 C11 -59.4(12)
C17 C16 N3 C14 -58.8(12)
C17 C16 N3 C13 178.4(9)
C15 C14 N3 C16 56.2(12)
C15 C14 N3 C13 -179.9(9)
C6 C13 N3 C16 -166.1(9)
C6 C13 N3 C14 70.9(11)
C16 C17 N4 C15 -60.5(12)
C16 C17 N4 C18 179.9(10)
C14 C15 N4 C17 58.0(13)
C14 C15 N4 C18 178.3(10)
C20 C19 O1 Sb1 16.8(17)
C19 C20 O2 Sb1 35.9(15)
